data_4321632
loop_
_publ_author_name
'Paul S. Donnelly'
'Jack M. Harrowfield'
'Brian W. Skelton'
'Allan H. White'

_publ_contact_author_address
;
   Department of Chemistry
   University of Western Australia
   Nedlands
   Western Australia 6907
   Australia
;
_publ_contact_author_email bws@crystal.uwa.edu.au
_publ_contact_author_fax (+61)_08_9380_1118
_publ_contact_author_name 'Skelton, B. W.'
_publ_contact_author_phone (+61)_08-9380_3481
_publ_section_title
;
 Carboxymethylation of Cage Amines: Control of Alkylation by Metal Ion
 Coordination
;
_journal_name_full 'Inorganic Chemistry'
_journal_page_first 5817
_journal_page_last 5830
_journal_paper_doi 10.1021/ic000346a
_journal_volume 39
_journal_year 2000
_chemical_formula_sum 'C18 H44 Cu N12 O18'
_chemical_formula_weight 780.16
_space_group_IT_number 43
_symmetry_cell_setting orthorhombic
_symmetry_space_group_name_Hall 'F 2 -2d'
_symmetry_space_group_name_H-M 'F d d 2'
_cell_angle_alpha 90.00000
_cell_angle_beta 90.00000
_cell_angle_gamma 90.00000
_cell_formula_units_Z 8
_cell_length_a 43.505(4)
_cell_length_b 10.4410(10)
_cell_length_c 13.7110(10)
_cell_measurement_reflns_used 3222
_cell_measurement_temperature 293
_cell_measurement_theta_max 28
_cell_measurement_theta_min 2
_cell_volume 6228.0(9)
_computing_cell_refinement 'Siemens SAINT (Siemens, 1995)'
_computing_data_collection 'Siemens SMART (Siemens, 1995)'
_computing_data_reduction xtal
_computing_molecular_graphics xtal
_computing_publication_material 'xtal BONDLA CIFIO'
_computing_structure_refinement 'xtal CRYLSQ'
_computing_structure_solution xtal
_diffrn_ambient_temperature 293
_diffrn_measurement_device_type
;
Bruker SMART CCD diffractometer
;
_diffrn_measurement_method '\w scans'
_diffrn_radiation_detector 'CCD area detector'
_diffrn_radiation_monochromator graphite
_diffrn_radiation_source 'sealed tube'
_diffrn_radiation_type 'Mo K\a'
_diffrn_radiation_wavelength .71073
_diffrn_reflns_av_R_equivalents .058
_diffrn_reflns_av_sigmaI/netI .107
_diffrn_reflns_limit_h_max 57
_diffrn_reflns_limit_h_min 0
_diffrn_reflns_limit_k_max 14
_diffrn_reflns_limit_k_min 0
_diffrn_reflns_limit_l_max 18
_diffrn_reflns_limit_l_min -18
_diffrn_reflns_number 3941
_diffrn_reflns_theta_max 29.1
_diffrn_reflns_theta_min 1.87
_diffrn_standards_decay_% 0
_exptl_absorpt_coefficient_mu .80
_exptl_absorpt_correction_T_max .894
_exptl_absorpt_correction_T_min .642
_exptl_absorpt_correction_type multi-scan
_exptl_absorpt_process_details
;
 SADABS; Sheldrick, 1996
;
_exptl_crystal_colour blue
_exptl_crystal_density_diffrn 1.664
_exptl_crystal_description plate
_exptl_crystal_F_000 3272
_exptl_crystal_size_max .25
_exptl_crystal_size_mid .20
_exptl_crystal_size_min .07
_refine_diff_density_max .732
_refine_diff_density_min -.657
_refine_ls_abs_structure_details 'Flack xabs refined'
_refine_ls_abs_structure_Flack .05(3)
_refine_ls_goodness_of_fit_all 1.553
_refine_ls_goodness_of_fit_ref 1.702
_refine_ls_hydrogen_treatment mixed
_refine_ls_matrix_type full
_refine_ls_number_constraints 0
_refine_ls_number_parameters 302
_refine_ls_number_reflns 1374
_refine_ls_number_restraints 2
_refine_ls_R_factor_all .085
_refine_ls_R_factor_gt .05
_refine_ls_shift/su_max .036
_refine_ls_shift/su_mean .003
_refine_ls_structure_factor_coef F
_refine_ls_weighting_scheme calc
_refine_ls_wR_factor_all .055
_refine_ls_wR_factor_ref .048
_reflns_d_resolution_high .731
_reflns_d_resolution_low 10.853
_reflns_limit_h_max 57
_reflns_limit_h_min 0
_reflns_limit_k_max 14
_reflns_limit_k_min 0
_reflns_limit_l_max 18
_reflns_limit_l_min 0
_reflns_number_gt 1374
_reflns_number_total 2089
_reflns_threshold_expression 'F    > 4.00 sig(F   )'
_cod_data_source_file ic000346a_12.cif
_cod_data_source_block k6g
_cod_original_sg_symbol_Hall f_2_-2d
_cod_original_formula_sum 'C18 H44 Cu1 N12 O18'
_cod_database_code 4321632

loop_
_symmetry_equiv_pos_as_xyz
+x,+y,+z
-x,-y,+z
1/4-x,1/4+y,1/4+z
3/4+x,3/4-y,1/4+z
+x,1/2+y,1/2+z
1/2+x,+y,1/2+z
1/2+x,1/2+y,+z
-x,1/2-y,1/2+z
1/2-x,-y,1/2+z
1/2-x,1/2-y,+z
1/4-x,3/4+y,3/4+z
3/4-x,1/4+y,3/4+z
3/4-x,3/4+y,1/4+z
3/4+x,1/4-y,3/4+z
1/4+x,3/4-y,3/4+z
1/4+x,1/4-y,1/4+z

loop_
_atom_site_label
_atom_site_fract_x
_atom_site_fract_y
_atom_site_fract_z
_atom_site_U_iso_or_equiv
_atom_site_adp_type
_atom_site_calc_flag
_atom_site_calc_attached_atom
_atom_site_occupancy
_atom_site_disorder_assembly
_atom_site_disorder_group
Cu .25000 .25000 .75000 .0403(7) Uani ? ? 1.00000 ? ?
N0 .18236(13) .5987(6) .7499(7) .031(3) Uani ? ? 1.00000 ? ?
C1 .20275(14) .4804(5) .7438(6) .029(3) Uani ? ? 1.00000 ? ?
C2a .2090(2) .4515(9) .6375(7) .036(5) Uani ? ? 1.00000 ? ?
N3a .22223(16) .3228(6) .6219(5) .033(4) Uani ? ? 1.00000 ? ?
C4a .2421(2) .3130(8) .5357(6) .034(4) Uani ? ? 1.00000 ? ?
C2b .18584(18) .3703(7) .7935(7) .034(4) Uani ? ? 1.00000 ? ?
N3b .20659(14) .2704(6) .8275(6) .031(4) Uani ? ? 1.00000 ? ?
C4b .19166(17) .1413(7) .8251(7) .031(4) Uani ? ? 1.00000 ? ?
C2c .23204(16) .5214(7) .7988(6) .029(4) Uani ? ? 1.00000 ? ?
N3c .25912(15) .4426(6) .7725(5) .029(4) Uani ? ? 1.00000 ? ?
C4c .28387(18) .4563(7) .8457(7) .031(4) Uani ? ? 1.00000 ? ?
C04 .1498(2) .5856(8) .7173(7) .041(5) Uani ? ? 1.00000 ? ?
C05 .13197(18) .7099(7) .7286(6) .042(5) Uani ? ? 1.00000 ? ?
O51 .10431(13) .7089(6) .7264(6) .065(4) Uani ? ? 1.00000 ? ?
O52 .14898(12) .8091(5) .7415(7) .064(4) Uani ? ? 1.00000 ? ?
N1 .33568(16) .3715(6) .4987(7) .051(4) Uani ? ? 1.00000 ? ?
O11 .33689(18) .3429(7) .5863(5) .075(5) Uani ? ? 1.00000 ? ?
O12 .31364(15) .3352(7) .4478(5) .065(4) Uani ? ? 1.00000 ? ?
O13 .35719(15) .4320(7) .4584(5) .074(5) Uani ? ? 1.00000 ? ?
N2 .21151(16) .3168(6) 1.0880(6) .044(4) Uani ? ? 1.00000 ? ?
O21 .2233(2) .3964(9) 1.0332(7) .129(8) Uani ? ? 1.00000 ? ?
O22 .19376(18) .2364(7) 1.0526(5) .070(4) Uani ? ? 1.00000 ? ?
O23 .21710(15) .3161(7) 1.1738(5) .060(4) Uani ? ? 1.00000 ? ?
O01 .12867(17) .2771(6) .9719(7) .086(6) Uani ? ? 1.00000 ? ?
H0A .1771(19) .605(8) .810(6) .04(2) Uiso ? ? 1.00000 ? ?
H0B .1888(16) .652(7) .713(5) .015(19) Uiso ? ? 1.00000 ? ?
H2aA .1921(17) .457(6) .602(5) .03(2) Uiso ? ? 1.00000 ? ?
H2aB .218(2) .510(9) .619(7) .05(3) Uiso ? ? 1.00000 ? ?
H3a .2112(18) .277(8) .620(6) .02(2) Uiso ? ? 1.00000 ? ?
H4aA .2295(14) .321(6) .474(5) .012(16) Uiso ? ? 1.00000 ? ?
H4aB .2531(19) .365(7) .547(6) .03(2) Uiso ? ? 1.00000 ? ?
H2bA .1775(15) .399(6) .837(5) .012(18) Uiso ? ? 1.00000 ? ?
H2bB .1685(15) .326(6) .752(6) .030(17) Uiso ? ? 1.00000 ? ?
H3b .211(2) .286(9) .881(7) .03(3) Uiso ? ? 1.00000 ? ?
H4bA .1772(16) .143(6) .867(5) .012(16) Uiso ? ? 1.00000 ? ?
H4bB .1855(12) .126(5) .757(6) .003(13) Uiso ? ? 1.00000 ? ?
H2cA .2346(17) .617(7) .783(5) .04(2) Uiso ? ? 1.00000 ? ?
H2cB .2270(16) .518(7) .863(6) .027(19) Uiso ? ? 1.00000 ? ?
H3c .2633(16) .471(7) .725(6) .003(18) Uiso ? ? 1.00000 ? ?
H4cB .293(2) .531(9) .843(6) .04(3) Uiso ? ? 1.00000 ? ?
H4cA .2749(16) .446(6) .905(6) .022(18) Uiso ? ? 1.00000 ? ?
H04A .139(3) .511(13) .767(11) .13(5) Uiso ? ? 1.00000 ? ?
H04B .1509(18) .565(8) .656(6) .03(2) Uiso ? ? 1.00000 ? ?
H52 .1375(17) .885(4) .722(12) .17(7) Uiso ? ? 1.00000 ? ?
H01A .14707 .28115 .99061 .13600 Uiso ? ? 1.00000 ? ?
H01B .11885 .26447 1.02002 .13600 Uiso ? ? 1.00000 ? ?

loop_
_atom_site_aniso_label
_atom_site_aniso_U_11
_atom_site_aniso_U_22
_atom_site_aniso_U_33
_atom_site_aniso_U_12
_atom_site_aniso_U_13
_atom_site_aniso_U_23
Cu .0402(7) .0300(6) .0507(8) .0094(6) .00000 .00000
N0 .026(3) .027(3) .040(4) .003(2) .009(4) .005(4)
C1 .028(3) .023(3) .035(4) .000(2) .002(4) .003(4)
C2a .026(4) .036(4) .047(5) .005(4) .002(4) -.001(4)
N3a .033(4) .024(3) .040(4) -.005(3) .011(3) -.003(3)
C4a .038(5) .031(4) .033(4) -.000(4) -.001(3) -.001(3)
C2b .030(4) .030(4) .043(5) .008(3) .012(4) .006(3)
N3b .029(3) .028(3) .036(4) .002(3) -.001(3) .007(3)
C4b .028(4) .028(4) .038(5) -.001(3) .010(4) .009(3)
C2c .025(4) .025(4) .039(4) .007(3) .008(3) -.006(3)
N3c .023(3) .033(3) .032(4) .006(2) .000(2) .004(3)
C4c .028(4) .023(4) .042(5) -.005(3) .001(4) -.006(3)
C04 .034(4) .036(4) .053(6) .006(3) -.007(4) -.004(4)
C05 .035(4) .044(4) .047(6) .011(3) -.003(3) .007(3)
O51 .037(3) .062(4) .097(6) .015(3) -.004(3) .002(3)
O52 .039(3) .037(3) .116(6) .008(3) .005(4) -.000(4)
N1 .048(4) .052(4) .054(5) .005(3) .000(5) .010(5)
O11 .090(6) .089(5) .047(4) -.017(4) -.001(4) .007(4)
O12 .048(4) .085(5) .062(4) -.002(4) -.003(3) .014(4)
O13 .048(4) .081(5) .093(6) -.012(4) .004(4) .033(4)
N2 .046(4) .038(4) .049(5) -.008(3) -.007(4) .005(3)
O21 .170(10) .110(7) .106(8) -.096(7) -.034(6) .063(6)
O22 .091(5) .059(4) .060(4) -.034(4) -.004(4) -.011(3)
O23 .057(4) .069(4) .053(4) -.008(3) -.014(3) -.012(3)
O01 .066(5) .048(4) .145(9) -.013(3) .019(5) .010(4)

loop_
_atom_type_symbol
_atom_type_description
_atom_type_oxidation_number
_atom_type_number_in_cell
_atom_type_scat_dispersion_real
_atom_type_scat_dispersion_imag
_atom_type_scat_source
C ? 0 144 .002 .002 'Int Tables Vol IV Tables 2.2B and 2.3.1'
H ? 0 352 0 0 'Int Tables Vol IV Tables 2.2B and 2.3.1'
Cu ? 0 8 .263 1.266 'Int Tables Vol IV Tables 2.2B and 2.3.1'
N ? 0 96 .004 .003 'Int Tables Vol IV Tables 2.2B and 2.3.1'
O ? 0 144 .008 .006 'Int Tables Vol IV Tables 2.2B and 2.3.1'

loop_
_diffrn_attenuator_code
_diffrn_attenuator_scale
? ?

loop_
_geom_angle_atom_site_label_1
_geom_angle_atom_site_label_2
_geom_angle_atom_site_label_3
_geom_angle_site_symmetry_1
_geom_angle_site_symmetry_2
_geom_angle_site_symmetry_3
_geom_angle
_geom_angle_publ_flag
N3a Cu N3b . . . 83.3(3) ?
N3a Cu N3c . . . 83.8(3) ?
N3a Cu N3a . . 10 78.2(2) ?
N3a Cu N3b . . 10 151.0(2) ?
N3a Cu N3c . . 10 109.8(3) ?
N3b Cu N3c . . . 89.9(2) ?
N3b Cu N3a . . 10 151.0(3) ?
N3b Cu N3b . . 10 121.6(3) ?
N3b Cu N3c . . 10 81.7(2) ?
N3c Cu N3a . . 10 109.8(3) ?
N3c Cu N3b . . 10 81.7(2) ?
N3c Cu N3c . . 10 162.8(3) ?
N3a Cu N3b 10 . 10 83.3(3) ?
N3a Cu N3c 10 . 10 83.8(3) ?
N3b Cu N3c 10 . 10 89.9(2) ?
C1 N0 C04 . . . 117.5(6) ?
C1 N0 H0A . . . 106(5) ?
C1 N0 H0B . . . 109(5) ?
C04 N0 H0A . . . 92(5) ?
C04 N0 H0B . . . 102(5) ?
H0A N0 H0B . . . 130(7) ?
N0 C1 C2a . . . 108.6(7) ?
N0 C1 C2b . . . 107.8(6) ?
N0 C1 C2c . . . 103.3(5) ?
C2a C1 C2b . . . 111.5(6) ?
C2a C1 C2c . . . 112.2(6) ?
C2b C1 C2c . . . 113.0(6) ?
C1 C2a N3a . . . 113.0(7) ?
C1 C2a H2aA . . . 112(5) ?
C1 C2a H2aB . . . 105(7) ?
N3a C2a H2aA . . . 107(4) ?
N3a C2a H2aB . . . 118(7) ?
H2aA C2a H2aB . . . 101(9) ?
Cu N3a C2a . . . 113.7(5) ?
Cu N3a C4a . . . 106.7(5) ?
Cu N3a H3a . . . 99(7) ?
C2a N3a C4a . . . 114.1(6) ?
C2a N3a H3a . . . 112(7) ?
C4a N3a H3a . . . 110(7) ?
N3a C4a H4aA . . . 111(4) ?
N3a C4a H4aB . . . 99(6) ?
N3a C4a C4a . . 10 109.5(7) ?
H4aA C4a H4aB . . . 118(7) ?
H4aA C4a C4a . . 10 109(4) ?
H4aB C4a C4a . . 10 110(6) ?
C1 C2b N3b . . . 112.6(6) ?
C1 C2b H2bA . . . 106(5) ?
C1 C2b H2bB . . . 116(4) ?
N3b C2b H2bA . . . 109(5) ?
N3b C2b H2bB . . . 108(4) ?
H2bA C2b H2bB . . . 105(6) ?
Cu N3b C2b . . . 116.8(5) ?
Cu N3b C4b . . . 106.1(5) ?
Cu N3b H3b . . . 106(7) ?
C2b N3b C4b . . . 111.7(6) ?
C2b N3b H3b . . . 107(7) ?
C4b N3b H3b . . . 109(7) ?
N3b C4b H4bA . . . 107(4) ?
N3b C4b H4bB . . . 106(3) ?
N3b C4b C4c . . 10 107.4(6) ?
H4bA C4b H4bB . . . 116(6) ?
H4bA C4b C4c . . 10 114(4) ?
H4bB C4b C4c . . 10 105(3) ?
C1 C2c N3c . . . 112.6(6) ?
C1 C2c H2cA . . . 105(4) ?
C1 C2c H2cB . . . 105(4) ?
N3c C2c H2cA . . . 114(4) ?
N3c C2c H2cB . . . 114(4) ?
H2cA C2c H2cB . . . 106(6) ?
Cu N3c C2c . . . 115.0(5) ?
Cu N3c C4c . . . 109.6(5) ?
Cu N3c H3c . . . 108(6) ?
C2c N3c C4c . . . 111.1(6) ?
C2c N3c H3c . . . 100(5) ?
C4c N3c H3c . . . 112(6) ?
N3c C4c H4cB . . . 112(6) ?
N3c C4c H4cA . . . 107(5) ?
N3c C4c C4b . . 10 108.8(7) ?
H4cB C4c H4cA . . . 110(7) ?
H4cB C4c C4b . . 10 106(6) ?
H4cA C4c C4b . . 10 113(4) ?
N0 C04 C05 . . . 112.1(7) ?
N0 C04 H04A . . . 106(7) ?
N0 C04 H04B . . . 105(5) ?
C05 C04 H04A . . . 108(7) ?
C05 C04 H04B . . . 109(5) ?
H04A C04 H04B . . . 116(9) ?
C04 C05 O51 . . . 120.0(7) ?
C04 C05 O52 . . . 114.1(7) ?
O51 C05 O52 . . . 125.9(7) ?
C05 O52 H52 . . . 109(4) ?
O11 N1 O12 . . . 120.2(8) ?
O11 N1 O13 . . . 121.0(8) ?
O12 N1 O13 . . . 118.7(9) ?
O21 N2 O22 . . . 118.6(8) ?
O21 N2 O23 . . . 121.1(8) ?
O22 N2 O23 . . . 120.3(7) ?
H01A O01 H01B . . . 105.4(11) ?

loop_
_geom_bond_atom_site_label_1
_geom_bond_atom_site_label_2
_geom_bond_site_symmetry_1
_geom_bond_site_symmetry_2
_geom_bond_distance
_geom_bond_publ_flag
Cu N3a . . 2.263(7) ?
Cu N3b . . 2.177(6) ?
Cu N3c . . 2.073(7) ?
Cu N3a . 10 2.263(7) ?
Cu N3b . 10 2.177(6) ?
Cu N3c . 10 2.073(7) ?
N0 C1 . . 1.522(8) ?
N0 C04 . . 1.490(11) ?
N0 H0A . . .86(8) ?
N0 H0B . . .81(7) ?
C1 C2a . . 1.514(13) ?
C1 C2b . . 1.526(10) ?
C1 C2c . . 1.541(10) ?
C2a N3a . . 1.478(11) ?
C2a H2aA . . .88(7) ?
C2a H2aB . . .77(10) ?
N3a C4a . . 1.467(11) ?
N3a H3a . . .68(8) ?
C4a H4aA . . 1.01(7) ?
C4a H4aB . . .74(8) ?
C4a C4a . 10 1.486(12) ?
C2b N3b . . 1.456(10) ?
C2b H2bA . . .76(7) ?
C2b H2bB . . 1.05(7) ?
N3b C4b . . 1.496(9) ?
N3b H3b . . .77(9) ?
C4b H4bA . . .85(7) ?
C4b H4bB . . .98(8) ?
C4b C4c . 10 1.501(11) ?
C2c N3c . . 1.482(10) ?
C2c H2cA . . 1.02(7) ?
C2c H2cB . . .91(8) ?
N3c C4c . . 1.479(11) ?
N3c H3c . . .74(8) ?
C4c H4cB . . .87(9) ?
C4c H4cA . . .91(8) ?
C04 C05 . . 1.521(11) ?
C04 H04A . . 1.13(14) ?
C04 H04B . . .87(8) ?
C05 O51 . . 1.204(10) ?
C05 O52 . . 1.285(10) ?
O52 H52 . . .98(7) ?
N1 O11 . . 1.238(12) ?
N1 O12 . . 1.245(10) ?
N1 O13 . . 1.257(10) ?
N2 O21 . . 1.232(12) ?
N2 O22 . . 1.240(10) ?
N2 O23 . . 1.202(11) ?
O01 H01A . . .842(8) ?
O01 H01B . . .797(9) ?

loop_
_geom_contact_atom_site_label_1
_geom_contact_atom_site_label_2
_geom_contact_distance
_geom_contact_site_symmetry_1
_geom_contact_site_symmetry_2
_geom_contact_publ_flag
? ? ? ? ? ?

loop_
_geom_hbond_atom_site_label_D
_geom_hbond_atom_site_label_H
_geom_hbond_atom_site_label_A
_geom_hbond_site_symmetry_D
_geom_hbond_site_symmetry_H
_geom_hbond_site_symmetry_A
_geom_hbond_distance_DH
_geom_hbond_distance_HA
_geom_hbond_distance_DA
_geom_hbond_angle_DHA
_geom_hbond_publ_flag
? ? ? ? ? ? ? ? ? ? ?

loop_
_geom_torsion_atom_site_label_1
_geom_torsion_atom_site_label_2
_geom_torsion_atom_site_label_3
_geom_torsion_atom_site_label_4
_geom_torsion_site_symmetry_1
_geom_torsion_site_symmetry_2
_geom_torsion_site_symmetry_3
_geom_torsion_site_symmetry_4
_geom_torsion
_geom_torsion_publ_flag
? ? ? ? ? ? ? ? ? ?
